data_1575010
loop_
_publ_author_name
'Narita, Hiroki'
'Virovets, Alexander'
'Lerner, Hans-Wolfram'
'Wagner, Matthias'
'Yamaguchi, Shigehiro'

_publ_section_title
;
 Intramolecular arylsulfide-coordinated diboraanthracenes: effect of B--S
 coordination on ground-state and excited-state behavior
;
_journal_issue 20
_journal_name_full 'Chemical Science'
_journal_page_first 8764
_journal_page_last 8771
_journal_paper_doi 10.1039/D5SC01726B
_journal_volume 16
_journal_year 2025
_chemical_formula_moiety 'C60 H42 B2 S2, 2(C6 H14)'
_chemical_formula_sum 'C72 H70 B2 S2'
_chemical_formula_weight 1021.02
_space_group_crystal_system tetragonal
_space_group_IT_number 88
_space_group_name_Hall '-I 4ad'
_space_group_name_H-M_alt 'I 41/a :2'
_atom_sites_solution_hydrogens geom
_atom_sites_solution_primary dual
_audit_creation_method SHELXL-2018/3
_audit_update_record
;
2025-01-13 deposited with the CCDC.	2025-04-11 downloaded from the CCDC.
;
_cell_angle_alpha 90
_cell_angle_beta 90
_cell_angle_gamma 90
_cell_formula_units_Z 8
_cell_length_a 28.7061(7)
_cell_length_b 28.7061(7)
_cell_length_c 13.7250(12)
_cell_measurement_reflns_used 3341
_cell_measurement_temperature 100(2)
_cell_measurement_theta_max 25.9200
_cell_measurement_theta_min 3.0060
_cell_volume 11310.0(11)
_computing_cell_refinement 'CrysAlisPro 1.171.42.43a (Rigaku OD, 2022)'
_computing_data_collection 'X-Area (Stoe & Cie, 2001)'
_computing_data_reduction 'CrysAlisPro 1.171.42.43a (Rigaku OD, 2022)'
_computing_publication_material 'IUCr PublCIF online service'
_computing_structure_refinement 'SHELXL-2018/3 (Sheldrick, 2018)'
_computing_structure_solution 'SHELXT (G. M. Sheldrick, 2015)'
_diffrn_ambient_temperature 100(2)
_diffrn_detector 'image plate'
_diffrn_detector_area_resol_mean 6.67
_diffrn_detector_type 'STOE image plate (34 cm diameter)'
_diffrn_measured_fraction_theta_full 0.999
_diffrn_measured_fraction_theta_max 0.999
_diffrn_measurement_device '2-circle goniometer'
_diffrn_measurement_device_type 'STOE IPDS II two-circle-diffractometer'
_diffrn_measurement_method \w
_diffrn_radiation_monochromator mirror
_diffrn_radiation_type MoK\a
_diffrn_radiation_wavelength 0.71073
_diffrn_reflns_av_R_equivalents 0.0977
_diffrn_reflns_av_unetI/netI 0.0626
_diffrn_reflns_Laue_measured_fraction_full 0.999
_diffrn_reflns_Laue_measured_fraction_max 0.999
_diffrn_reflns_limit_h_max 34
_diffrn_reflns_limit_h_min -33
_diffrn_reflns_limit_k_max 34
_diffrn_reflns_limit_k_min -34
_diffrn_reflns_limit_l_max 16
_diffrn_reflns_limit_l_min -16
_diffrn_reflns_number 28668
_diffrn_reflns_point_group_measured_fraction_full 0.999
_diffrn_reflns_point_group_measured_fraction_max 0.999
_diffrn_reflns_theta_full 25.242
_diffrn_reflns_theta_max 25.681
_diffrn_reflns_theta_min 2.595
_diffrn_source 'Genix 3D I\mS microfocus X-ray source'
_exptl_absorpt_coefficient_mu 0.138
_exptl_absorpt_correction_T_max 1.00000
_exptl_absorpt_correction_T_min 0.20109
_exptl_absorpt_correction_type multi-scan
_exptl_absorpt_process_details
;
CrysAlisPro 1.171.42.43a (Rigaku Oxford Diffraction, 2022)
Empirical absorption correction using spherical harmonics,
implemented in SCALE3 ABSPACK scaling algorithm.
;
_exptl_crystal_colour yellow
_exptl_crystal_density_diffrn 1.199
_exptl_crystal_description block
_exptl_crystal_F_000 4352
_exptl_crystal_size_max 0.260
_exptl_crystal_size_mid 0.160
_exptl_crystal_size_min 0.100
_refine_diff_density_max 0.477
_refine_diff_density_min -0.482
_refine_diff_density_rms 0.063
_refine_ls_extinction_method none
_refine_ls_goodness_of_fit_ref 1.048
_refine_ls_hydrogen_treatment constr
_refine_ls_matrix_type full
_refine_ls_number_parameters 341
_refine_ls_number_reflns 5366
_refine_ls_number_restraints 46
_refine_ls_restrained_S_all 1.049
_refine_ls_R_factor_all 0.1174
_refine_ls_R_factor_gt 0.0733
_refine_ls_shift/su_max 0.001
_refine_ls_shift/su_mean 0.000
_refine_ls_structure_factor_coef Fsqd
_refine_ls_weighting_details 'w=1/[\s^2^(Fo^2^)+(0.1125P)^2^+14.7933P] where P=(Fo^2^+2Fc^2^)/3'
_refine_ls_weighting_scheme calc
_refine_ls_wR_factor_gt 0.1935
_refine_ls_wR_factor_ref 0.2245
_reflns_Friedel_coverage 0.000
_reflns_number_gt 3408
_reflns_number_total 5366
_reflns_threshold_expression 'I > 2\s(I)'
_cod_data_source_file d5sc01726b2.cif
_cod_data_source_block compd_trans-2a
_cod_original_sg_symbol_H-M 'I 41/a'
_cod_database_code 1575010
_shelx_shelxl_version_number 2018/3
_shelx_space_group_comment
;
The symmetry employed for this shelxl refinement is uniquely defined
by the following loop, which should always be used as a source of
symmetry information in preference to the above space-group names.
They are only intended as comments.
;
_shelx_estimated_absorpt_t_min 0.965
_shelx_estimated_absorpt_t_max 0.986

loop_
_space_group_symop_operation_xyz
'x, y, z'
'-x+1/2, -y, z+1/2'
'-y+3/4, x+1/4, z+1/4'
'y+3/4, -x+3/4, z+3/4'
'x+1/2, y+1/2, z+1/2'
'-x+1, -y+1/2, z+1'
'-y+5/4, x+3/4, z+3/4'
'y+5/4, -x+5/4, z+5/4'
'-x, -y, -z'
'x-1/2, y, -z-1/2'
'y-3/4, -x-1/4, -z-1/4'
'-y-3/4, x-3/4, -z-3/4'
'-x+1/2, -y+1/2, -z+1/2'
'x, y+1/2, -z'
'y-1/4, -x+1/4, -z+1/4'
'-y-1/4, x-1/4, -z-1/4'

loop_
_atom_site_label
_atom_site_type_symbol
_atom_site_fract_x
_atom_site_fract_y
_atom_site_fract_z
_atom_site_U_iso_or_equiv
_atom_site_adp_type
_atom_site_occupancy
_atom_site_site_symmetry_order
_atom_site_calc_flag
_atom_site_refinement_flags_posn
_atom_site_refinement_flags_adp
_atom_site_refinement_flags_occupancy
_atom_site_disorder_assembly
_atom_site_disorder_group
S1 S 0.55214(3) 0.59052(3) 0.45742(7) 0.0407(3) Uani 1 1 d . . . . .
C11 C 0.50189(11) 0.58469(12) 0.6356(3) 0.0382(8) Uani 1 1 d . . . . .
C12 C 0.48233(12) 0.57511(15) 0.7269(3) 0.0495(10) Uani 1 1 d . . . . .
C13 C 0.47980(14) 0.6107(2) 0.7971(3) 0.0645(13) Uani 1 1 d . . . . .
H13 H 0.466501 0.604064 0.858956 0.077 Uiso 1 1 calc R U . . .
C14 C 0.49606(15) 0.65466(18) 0.7785(4) 0.0669(14) Uani 1 1 d . . . . .
H14 H 0.494815 0.677830 0.827797 0.080 Uiso 1 1 calc R U . . .
C15 C 0.51399(13) 0.66519(14) 0.6894(4) 0.0571(12) Uani 1 1 d . . . . .
H15 H 0.524896 0.695751 0.675803 0.069 Uiso 1 1 calc R U . . .
C16 C 0.51613(11) 0.63059(12) 0.6185(3) 0.0436(9) Uani 1 1 d . . . . .
C17 C 0.46496(14) 0.52698(18) 0.7498(4) 0.0649(13) Uani 1 1 d . . . . .
H17A H 0.491240 0.507209 0.768952 0.097 Uiso 1 1 calc R U . . .
H17B H 0.449908 0.513777 0.691921 0.097 Uiso 1 1 calc R U . . .
H17C H 0.442415 0.528537 0.803262 0.097 Uiso 1 1 calc R U . . .
C18 C 0.53228(13) 0.64221(12) 0.5182(3) 0.0504(11) Uani 1 1 d . . . . .
H18A H 0.557957 0.665170 0.521661 0.060 Uiso 1 1 calc R U . . .
H18B H 0.506373 0.656326 0.480836 0.060 Uiso 1 1 calc R U . . .
C21 C 0.61014(11) 0.58394(12) 0.4988(3) 0.0407(9) Uani 1 1 d . . . . .
C22 C 0.63413(13) 0.54536(14) 0.4626(3) 0.0525(11) Uani 1 1 d . . . . .
H22 H 0.619607 0.525496 0.416276 0.063 Uiso 1 1 calc R U . . .
C23 C 0.67874(14) 0.53597(16) 0.4936(4) 0.0602(12) Uani 1 1 d . . . . .
H23 H 0.694251 0.508491 0.472751 0.072 Uiso 1 1 calc R U . . .
C24 C 0.70039(13) 0.56649(16) 0.5546(4) 0.0594(12) Uani 1 1 d . . . . .
H24 H 0.732343 0.562142 0.570127 0.071 Uiso 1 1 calc R U . . .
C25 C 0.67676(13) 0.60318(16) 0.5936(3) 0.0575(12) Uani 1 1 d . . . . .
H25 H 0.691615 0.622838 0.639764 0.069 Uiso 1 1 calc R U . . .
C26 C 0.63145(12) 0.61188(14) 0.5663(3) 0.0498(10) Uani 1 1 d . . . . .
H26 H 0.614960 0.637257 0.594297 0.060 Uiso 1 1 calc R U . . .
C31 C 0.45997(10) 0.49736(11) 0.4256(3) 0.0337(8) Uani 1 1 d . . . . .
C32 C 0.46521(11) 0.53942(11) 0.4795(3) 0.0332(8) Uani 1 1 d . . . . .
C33 C 0.43384(11) 0.57617(11) 0.4616(3) 0.0354(8) Uani 1 1 d . . . . .
H33 H 0.436629 0.604259 0.497729 0.042 Uiso 1 1 calc R U . . .
C34 C 0.39925(11) 0.57214(11) 0.3928(3) 0.0358(8) Uani 1 1 d . . . . .
C35 C 0.39423(11) 0.53014(11) 0.3393(3) 0.0349(8) Uani 1 1 d . . . . .
C36 C 0.42452(11) 0.49369(11) 0.3564(3) 0.0355(8) Uani 1 1 d . . . . .
H36 H 0.421194 0.465623 0.320339 0.043 Uiso 1 1 calc R U . . .
C41 C 0.36324(11) 0.60525(11) 0.3577(3) 0.0377(8) Uani 1 1 d . . . . .
C42 C 0.35112(13) 0.64997(12) 0.3788(3) 0.0446(9) Uani 1 1 d . . . . .
H42 H 0.367127 0.666952 0.427925 0.054 Uiso 1 1 calc R U . . .
C43 C 0.31411(14) 0.67057(13) 0.3261(3) 0.0521(10) Uani 1 1 d . . . . .
H43 H 0.305767 0.701861 0.340349 0.062 Uiso 1 1 calc R U . . .
C44 C 0.28988(14) 0.64735(14) 0.2555(3) 0.0540(11) Uani 1 1 d . . . . .
H44 H 0.265511 0.662673 0.221370 0.065 Uiso 1 1 calc R U . . .
C45 C 0.30104(13) 0.60028(13) 0.2330(3) 0.0461(9) Uani 1 1 d . . . . .
C46 C 0.33803(12) 0.58142(12) 0.2853(3) 0.0386(8) Uani 1 1 d . . . . .
C47 C 0.35455(11) 0.53527(12) 0.2726(3) 0.0373(8) Uani 1 1 d . . . . .
C48 C 0.33240(12) 0.50707(13) 0.2061(3) 0.0426(9) Uani 1 1 d . . . . .
H48 H 0.342321 0.475842 0.196319 0.051 Uiso 1 1 calc R U . . .
C49 C 0.29431(13) 0.52562(14) 0.1522(3) 0.0496(10) Uani 1 1 d . . . . .
H49 H 0.278850 0.506220 0.106329 0.059 Uiso 1 1 calc R U . . .
C50 C 0.27916(14) 0.57064(14) 0.1642(3) 0.0513(10) Uani 1 1 d . . . . .
H50 H 0.253905 0.581970 0.126269 0.062 Uiso 1 1 calc R U . . .
B1 B 0.50753(13) 0.54611(13) 0.5524(3) 0.0355(9) Uani 1 1 d . . . . .
C1S C 0.6538(4) 0.6332(4) 0.2485(9) 0.093(4) Uiso 0.656(8) 1 d D . P A 1
H1SA H 0.673422 0.606640 0.230455 0.139 Uiso 0.656(8) 1 calc R U P A 1
H1SB H 0.621370 0.626600 0.231150 0.139 Uiso 0.656(8) 1 calc R U P A 1
H1SC H 0.656082 0.638570 0.318888 0.139 Uiso 0.656(8) 1 calc R U P A 1
C2S C 0.6705(4) 0.6771(5) 0.1935(11) 0.139(4) Uiso 0.656(8) 1 d D . P A 1
H2SA H 0.681498 0.701309 0.239385 0.166 Uiso 0.656(8) 1 calc R U P A 1
H2SB H 0.695819 0.669475 0.147288 0.166 Uiso 0.656(8) 1 calc R U P A 1
C3S C 0.6262(3) 0.6931(3) 0.1392(7) 0.100(3) Uiso 0.656(8) 1 d D . P A 1
H3SA H 0.601917 0.702506 0.186454 0.120 Uiso 0.656(8) 1 calc R U P A 1
H3SB H 0.613813 0.667382 0.098757 0.120 Uiso 0.656(8) 1 calc R U P A 1
C4S C 0.6400(6) 0.7352(5) 0.0736(14) 0.180(5) Uiso 0.656(8) 1 d D . P A 1
H4SA H 0.660804 0.724325 0.020728 0.215 Uiso 0.656(8) 1 calc R U P A 1
H4SB H 0.657396 0.758302 0.113010 0.215 Uiso 0.656(8) 1 calc R U P A 1
C5S C 0.5962(4) 0.7591(4) 0.0281(9) 0.113(4) Uiso 0.656(8) 1 d D . P A 1
H5SA H 0.577139 0.772491 0.081256 0.136 Uiso 0.656(8) 1 calc R U P A 1
H5SB H 0.606575 0.785059 -0.014030 0.136 Uiso 0.656(8) 1 calc R U P A 1
C6S C 0.5652(5) 0.7256(4) -0.0332(9) 0.119(4) Uiso 0.656(8) 1 d D . P A 1
H6SA H 0.583107 0.713658 -0.088536 0.179 Uiso 0.656(8) 1 calc R U P A 1
H6SB H 0.537837 0.742536 -0.057194 0.179 Uiso 0.656(8) 1 calc R U P A 1
H6SC H 0.554973 0.699496 0.007670 0.179 Uiso 0.656(8) 1 calc R U P A 1
C1A C 0.5851(6) 0.7370(6) -0.0066(13) 0.069(4) Uiso 0.344(8) 1 d D . P A 2
H1AA H 0.594123 0.748482 -0.071088 0.103 Uiso 0.344(8) 1 calc R U P A 2
H1AB H 0.564659 0.759758 0.025046 0.103 Uiso 0.344(8) 1 calc R U P A 2
H1AC H 0.568496 0.707301 -0.013607 0.103 Uiso 0.344(8) 1 calc R U P A 2
C4A C 0.6793(5) 0.7130(5) 0.1847(12) 0.073(5) Uiso 0.344(8) 1 d D . P A 2
H4AA H 0.711340 0.709378 0.159074 0.088 Uiso 0.344(8) 1 calc R U P A 2
H4AB H 0.683219 0.724268 0.252368 0.088 Uiso 0.344(8) 1 calc R U P A 2
C5A C 0.6626(11) 0.6615(6) 0.1986(19) 0.139(4) Uiso 0.344(8) 1 d D . P A 2
H5AA H 0.633979 0.661079 0.158417 0.166 Uiso 0.344(8) 1 calc R U P A 2
H5AB H 0.685906 0.644290 0.159528 0.166 Uiso 0.344(8) 1 calc R U P A 2
C6A C 0.6505(6) 0.6254(6) 0.2784(13) 0.065(5) Uiso 0.344(8) 1 d D . P A 2
H6AA H 0.632134 0.600152 0.249797 0.097 Uiso 0.344(8) 1 calc R U P A 2
H6AB H 0.632500 0.640583 0.330074 0.097 Uiso 0.344(8) 1 calc R U P A 2
H6AC H 0.679371 0.612703 0.305884 0.097 Uiso 0.344(8) 1 calc R U P A 2
C3A C 0.6606(8) 0.7568(7) 0.1294(17) 0.140(9) Uiso 0.344(8) 1 d D . P A 2
H3AA H 0.642409 0.777821 0.172170 0.168 Uiso 0.344(8) 1 calc R U P A 2
H3AB H 0.685701 0.774471 0.096480 0.168 Uiso 0.344(8) 1 calc R U P A 2
C2A C 0.6294(10) 0.7295(11) 0.057(3) 0.180(5) Uiso 0.344(8) 1 d D . P A 2
H2AA H 0.621190 0.701387 0.094563 0.215 Uiso 0.344(8) 1 calc R U P A 2
H2AB H 0.652346 0.718640 0.007863 0.215 Uiso 0.344(8) 1 calc R U P A 2

loop_
_atom_site_aniso_label
_atom_site_aniso_U_11
_atom_site_aniso_U_22
_atom_site_aniso_U_33
_atom_site_aniso_U_23
_atom_site_aniso_U_13
_atom_site_aniso_U_12
S1 0.0345(5) 0.0367(5) 0.0508(6) 0.0029(4) -0.0037(4) -0.0092(3)
C11 0.0260(16) 0.0403(19) 0.048(2) -0.0062(16) -0.0061(15) 0.0036(14)
C12 0.0263(18) 0.070(3) 0.052(3) -0.002(2) -0.0008(17) 0.0103(17)
C13 0.034(2) 0.107(4) 0.052(3) -0.012(3) -0.0017(19) 0.022(2)
C14 0.050(3) 0.073(3) 0.078(4) -0.032(3) -0.015(2) 0.023(2)
C15 0.039(2) 0.046(2) 0.086(4) -0.022(2) -0.020(2) 0.0101(17)
C16 0.0313(18) 0.0380(19) 0.062(3) -0.0116(18) -0.0119(17) 0.0030(14)
C17 0.043(2) 0.095(4) 0.057(3) 0.022(3) 0.010(2) -0.002(2)
C18 0.039(2) 0.0301(18) 0.082(3) 0.0002(19) -0.009(2) -0.0038(15)
C21 0.0302(17) 0.0395(19) 0.052(2) -0.0010(17) 0.0021(16) -0.0104(14)
C22 0.037(2) 0.054(2) 0.067(3) -0.018(2) 0.0037(19) -0.0084(17)
C23 0.039(2) 0.062(3) 0.080(3) -0.019(2) 0.001(2) 0.0027(18)
C24 0.032(2) 0.077(3) 0.070(3) -0.014(2) -0.0036(19) -0.0020(19)
C25 0.034(2) 0.073(3) 0.065(3) -0.026(2) -0.0053(19) -0.0008(18)
C26 0.0335(19) 0.053(2) 0.062(3) -0.014(2) -0.0012(18) -0.0047(16)
C31 0.0255(15) 0.0309(17) 0.045(2) 0.0023(15) 0.0005(14) -0.0056(12)
C32 0.0263(16) 0.0285(16) 0.045(2) 0.0037(14) -0.0008(14) -0.0067(12)
C33 0.0294(16) 0.0296(17) 0.047(2) -0.0021(15) 0.0018(15) -0.0057(13)
C34 0.0289(16) 0.0316(17) 0.047(2) 0.0037(15) -0.0006(15) -0.0019(13)
C35 0.0297(16) 0.0351(17) 0.040(2) -0.0014(15) 0.0013(14) -0.0040(13)
C36 0.0310(17) 0.0294(16) 0.046(2) -0.0001(15) 0.0014(15) -0.0045(13)
C41 0.0338(18) 0.0339(18) 0.045(2) 0.0037(15) -0.0015(16) -0.0009(14)
C42 0.046(2) 0.0361(19) 0.052(2) 0.0027(17) -0.0058(18) -0.0011(15)
C43 0.052(2) 0.038(2) 0.066(3) 0.0037(19) -0.012(2) 0.0096(17)
C44 0.054(2) 0.047(2) 0.061(3) 0.006(2) -0.015(2) 0.0110(18)
C45 0.047(2) 0.044(2) 0.047(2) 0.0020(17) -0.0089(18) 0.0058(16)
C46 0.0334(18) 0.0407(19) 0.042(2) 0.0017(16) -0.0022(15) 0.0011(14)
C47 0.0321(17) 0.0391(18) 0.041(2) 0.0002(15) -0.0023(15) -0.0016(14)
C48 0.0380(19) 0.0411(19) 0.049(2) -0.0048(17) -0.0038(17) 0.0017(15)
C49 0.044(2) 0.057(2) 0.048(2) -0.0066(19) -0.0099(18) -0.0005(17)
C50 0.047(2) 0.054(2) 0.053(3) 0.0023(19) -0.0165(19) 0.0084(17)
B1 0.0281(18) 0.0328(19) 0.046(2) 0.0015(17) -0.0004(17) -0.0067(15)

loop_
_atom_type_symbol
_atom_type_description
_atom_type_scat_dispersion_real
_atom_type_scat_dispersion_imag
_atom_type_scat_source
C C 0.0033 0.0016 'International Tables Vol C Tables 4.2.6.8 and 6.1.1.4'
H H 0.0000 0.0000 'International Tables Vol C Tables 4.2.6.8 and 6.1.1.4'
B B 0.0013 0.0007 'International Tables Vol C Tables 4.2.6.8 and 6.1.1.4'
S S 0.1246 0.1234 'International Tables Vol C Tables 4.2.6.8 and 6.1.1.4'

loop_
_geom_angle_atom_site_label_1
_geom_angle_atom_site_label_2
_geom_angle_atom_site_label_3
_geom_angle
_geom_angle_site_symmetry_1
_geom_angle_site_symmetry_3
_geom_angle_publ_flag
C21 S1 C18 103.76(18) . . ?
C21 S1 B1 106.97(16) . . ?
C18 S1 B1 91.06(17) . . ?
C16 C11 C12 116.9(3) . . ?
C16 C11 B1 120.2(3) . . ?
C12 C11 B1 122.9(3) . . ?
C11 C12 C13 119.4(4) . . ?
C11 C12 C17 120.0(4) . . ?
C13 C12 C17 120.6(4) . . ?
C14 C13 C12 121.6(5) . . ?
C14 C13 H13 119.2 . . ?
C12 C13 H13 119.2 . . ?
C15 C14 C13 120.1(4) . . ?
C15 C14 H14 119.9 . . ?
C13 C14 H14 119.9 . . ?
C14 C15 C16 119.1(4) . . ?
C14 C15 H15 120.4 . . ?
C16 C15 H15 120.4 . . ?
C15 C16 C11 122.8(4) . . ?
C15 C16 C18 120.0(4) . . ?
C11 C16 C18 117.2(3) . . ?
C12 C17 H17A 109.5 . . ?
C12 C17 H17B 109.5 . . ?
H17A C17 H17B 109.5 . . ?
C12 C17 H17C 109.5 . . ?
H17A C17 H17C 109.5 . . ?
H17B C17 H17C 109.5 . . ?
C16 C18 S1 110.1(3) . . ?
C16 C18 H18A 109.6 . . ?
S1 C18 H18A 109.6 . . ?
C16 C18 H18B 109.6 . . ?
S1 C18 H18B 109.6 . . ?
H18A C18 H18B 108.2 . . ?
C26 C21 C22 119.0(3) . . ?
C26 C21 S1 125.1(3) . . ?
C22 C21 S1 115.8(3) . . ?
C23 C22 C21 120.3(4) . . ?
C23 C22 H22 119.9 . . ?
C21 C22 H22 119.9 . . ?
C24 C23 C22 119.3(4) . . ?
C24 C23 H23 120.4 . . ?
C22 C23 H23 120.4 . . ?
C23 C24 C25 120.8(4) . . ?
C23 C24 H24 119.6 . . ?
C25 C24 H24 119.6 . . ?
C24 C25 C26 120.3(4) . . ?
C24 C25 H25 119.9 . . ?
C26 C25 H25 119.9 . . ?
C21 C26 C25 120.0(4) . . ?
C21 C26 H26 120.0 . . ?
C25 C26 H26 120.0 . . ?
C36 C31 C32 119.6(3) . . ?
C36 C31 B1 119.9(3) . 9_666 ?
C32 C31 B1 120.4(3) . 9_666 ?
C33 C32 C31 118.5(3) . . ?
C33 C32 B1 120.6(3) . . ?
C31 C32 B1 120.8(3) . . ?
C34 C33 C32 121.2(3) . . ?
C34 C33 H33 119.4 . . ?
C32 C33 H33 119.4 . . ?
C33 C34 C35 120.0(3) . . ?
C33 C34 C41 132.2(3) . . ?
C35 C34 C41 107.8(3) . . ?
C36 C35 C34 119.5(3) . . ?
C36 C35 C47 132.1(3) . . ?
C34 C35 C47 108.4(3) . . ?
C35 C36 C31 121.1(3) . . ?
C35 C36 H36 119.4 . . ?
C31 C36 H36 119.4 . . ?
C42 C41 C46 118.5(3) . . ?
C42 C41 C34 135.4(3) . . ?
C46 C41 C34 106.0(3) . . ?
C41 C42 C43 118.5(4) . . ?
C41 C42 H42 120.8 . . ?
C43 C42 H42 120.8 . . ?
C44 C43 C42 122.8(4) . . ?
C44 C43 H43 118.6 . . ?
C42 C43 H43 118.6 . . ?
C43 C44 C45 120.2(3) . . ?
C43 C44 H44 119.9 . . ?
C45 C44 H44 119.9 . . ?
C46 C45 C50 116.6(3) . . ?
C46 C45 C44 115.4(3) . . ?
C50 C45 C44 128.0(3) . . ?
C45 C46 C41 124.6(3) . . ?
C45 C46 C47 123.7(3) . . ?
C41 C46 C47 111.7(3) . . ?
C48 C47 C46 118.5(3) . . ?
C48 C47 C35 135.5(3) . . ?
C46 C47 C35 106.0(3) . . ?
C47 C48 C49 118.7(3) . . ?
C47 C48 H48 120.7 . . ?
C49 C48 H48 120.7 . . ?
C50 C49 C48 122.2(4) . . ?
C50 C49 H49 118.9 . . ?
C48 C49 H49 118.9 . . ?
C49 C50 C45 120.3(3) . . ?
C49 C50 H50 119.8 . . ?
C45 C50 H50 119.8 . . ?
C32 B1 C31 118.4(3) . 9_666 ?
C32 B1 C11 117.2(3) . . ?
C31 B1 C11 117.9(3) 9_666 . ?
C32 B1 S1 98.1(2) . . ?
C31 B1 S1 102.9(2) 9_666 . ?
C11 B1 S1 94.6(2) . . ?
C2S C1S H1SA 109.5 . . ?
C2S C1S H1SB 109.5 . . ?
H1SA C1S H1SB 109.5 . . ?
C2S C1S H1SC 109.5 . . ?
H1SA C1S H1SC 109.5 . . ?
H1SB C1S H1SC 109.5 . . ?
C3S C2S C1S 103.0(9) . . ?
C3S C2S H2SA 111.2 . . ?
C1S C2S H2SA 111.2 . . ?
C3S C2S H2SB 111.2 . . ?
C1S C2S H2SB 111.2 . . ?
H2SA C2S H2SB 109.1 . . ?
C2S C3S C4S 107.5(9) . . ?
C2S C3S H3SA 110.2 . . ?
C4S C3S H3SA 110.2 . . ?
C2S C3S H3SB 110.2 . . ?
C4S C3S H3SB 110.2 . . ?
H3SA C3S H3SB 108.5 . . ?
C3S C4S C5S 111.5(11) . . ?
C3S C4S H4SA 109.3 . . ?
C5S C4S H4SA 109.3 . . ?
C3S C4S H4SB 109.3 . . ?
C5S C4S H4SB 109.3 . . ?
H4SA C4S H4SB 108.0 . . ?
C6S C5S C4S 114.0(11) . . ?
C6S C5S H5SA 108.8 . . ?
C4S C5S H5SA 108.8 . . ?
C6S C5S H5SB 108.8 . . ?
C4S C5S H5SB 108.8 . . ?
H5SA C5S H5SB 107.7 . . ?
C5S C6S H6SA 109.5 . . ?
C5S C6S H6SB 109.5 . . ?
H6SA C6S H6SB 109.5 . . ?
C5S C6S H6SC 109.5 . . ?
H6SA C6S H6SC 109.5 . . ?
H6SB C6S H6SC 109.5 . . ?
C2A C1A H1AA 109.5 . . ?
C2A C1A H1AB 109.5 . . ?
H1AA C1A H1AB 109.5 . . ?
C2A C1A H1AC 109.5 . . ?
H1AA C1A H1AC 109.5 . . ?
H1AB C1A H1AC 109.5 . . ?
C5A C4A C3A 135.5(16) . . ?
C5A C4A H4AA 103.3 . . ?
C3A C4A H4AA 103.3 . . ?
C5A C4A H4AB 103.3 . . ?
C3A C4A H4AB 103.3 . . ?
H4AA C4A H4AB 105.2 . . ?
C6A C5A C4A 142(2) . . ?
C6A C5A H5AA 101.5 . . ?
C4A C5A H5AA 101.5 . . ?
C6A C5A H5AB 101.5 . . ?
C4A C5A H5AB 101.5 . . ?
H5AA C5A H5AB 104.6 . . ?
C5A C6A H6AA 109.5 . . ?
C5A C6A H6AB 109.5 . . ?
H6AA C6A H6AB 109.5 . . ?
C5A C6A H6AC 109.5 . . ?
H6AA C6A H6AC 109.5 . . ?
H6AB C6A H6AC 109.5 . . ?
C2A C3A C4A 96.0(15) . . ?
C2A C3A H3AA 112.6 . . ?
C4A C3A H3AA 112.6 . . ?
C2A C3A H3AB 112.6 . . ?
C4A C3A H3AB 112.6 . . ?
H3AA C3A H3AB 110.1 . . ?
C3A C2A C1A 140(2) . . ?
C3A C2A H2AA 102.2 . . ?
C1A C2A H2AA 102.2 . . ?
C3A C2A H2AB 102.2 . . ?
C1A C2A H2AB 102.2 . . ?
H2AA C2A H2AB 104.8 . . ?

loop_
_geom_bond_atom_site_label_1
_geom_bond_atom_site_label_2
_geom_bond_distance
_geom_bond_site_symmetry_2
_geom_bond_publ_flag
S1 C21 1.769(4) . ?
S1 C18 1.795(4) . ?
S1 B1 2.228(4) . ?
C11 C16 1.399(5) . ?
C11 C12 1.401(6) . ?
C11 B1 1.599(5) . ?
C12 C13 1.405(6) . ?
C12 C17 1.502(6) . ?
C13 C14 1.370(7) . ?
C13 H13 0.9500 . ?
C14 C15 1.360(7) . ?
C14 H14 0.9500 . ?
C15 C16 1.392(5) . ?
C15 H15 0.9500 . ?
C16 C18 1.490(6) . ?
C17 H17A 0.9800 . ?
C17 H17B 0.9800 . ?
C17 H17C 0.9800 . ?
C18 H18A 0.9900 . ?
C18 H18B 0.9900 . ?
C21 C26 1.369(5) . ?
C21 C22 1.396(5) . ?
C22 C23 1.376(6) . ?
C22 H22 0.9500 . ?
C23 C24 1.362(6) . ?
C23 H23 0.9500 . ?
C24 C25 1.362(6) . ?
C24 H24 0.9500 . ?
C25 C26 1.376(5) . ?
C25 H25 0.9500 . ?
C26 H26 0.9500 . ?
C31 C36 1.396(5) . ?
C31 C32 1.424(5) . ?
C31 B1 1.587(5) 9_666 ?
C32 C33 1.409(5) . ?
C32 B1 1.586(5) . ?
C33 C34 1.375(5) . ?
C33 H33 0.9500 . ?
C34 C35 1.419(5) . ?
C34 C41 1.485(4) . ?
C35 C36 1.380(5) . ?
C35 C47 1.469(5) . ?
C36 H36 0.9500 . ?
C41 C42 1.362(5) . ?
C41 C46 1.406(5) . ?
C42 C43 1.415(5) . ?
C42 H42 0.9500 . ?
C43 C44 1.366(6) . ?
C43 H43 0.9500 . ?
C44 C45 1.422(5) . ?
C44 H44 0.9500 . ?
C45 C46 1.392(5) . ?
C45 C50 1.417(6) . ?
C46 C47 1.418(5) . ?
C47 C48 1.376(5) . ?
C48 C49 1.424(5) . ?
C48 H48 0.9500 . ?
C49 C50 1.374(6) . ?
C49 H49 0.9500 . ?
C50 H50 0.9500 . ?
C1S C2S 1.544(7) . ?
C1S H1SA 0.9800 . ?
C1S H1SB 0.9800 . ?
C1S H1SC 0.9800 . ?
C2S C3S 1.543(9) . ?
C2S H2SA 0.9900 . ?
C2S H2SB 0.9900 . ?
C3S C4S 1.560(9) . ?
C3S H3SA 0.9900 . ?
C3S H3SB 0.9900 . ?
C4S C5S 1.562(8) . ?
C4S H4SA 0.9900 . ?
C4S H4SB 0.9900 . ?
C5S C6S 1.558(8) . ?
C5S H5SA 0.9900 . ?
C5S H5SB 0.9900 . ?
C6S H6SA 0.9800 . ?
C6S H6SB 0.9800 . ?
C6S H6SC 0.9800 . ?
C1A C2A 1.555(9) . ?
C1A H1AA 0.9800 . ?
C1A H1AB 0.9800 . ?
C1A H1AC 0.9800 . ?
C4A C5A 1.563(9) . ?
C4A C3A 1.565(9) . ?
C4A H4AA 0.9900 . ?
C4A H4AB 0.9900 . ?
C5A C6A 1.547(9) . ?
C5A H5AA 0.9900 . ?
C5A H5AB 0.9900 . ?
C6A H6AA 0.9800 . ?
C6A H6AB 0.9800 . ?
C6A H6AC 0.9800 . ?
C3A C2A 1.554(9) . ?
C3A H3AA 0.9900 . ?
C3A H3AB 0.9900 . ?
C2A H2AA 0.9900 . ?
C2A H2AB 0.9900 . ?

loop_
_geom_torsion_atom_site_label_1
_geom_torsion_atom_site_label_2
_geom_torsion_atom_site_label_3
_geom_torsion_atom_site_label_4
_geom_torsion
_geom_torsion_site_symmetry_1
_geom_torsion_site_symmetry_2
_geom_torsion_site_symmetry_3
_geom_torsion_site_symmetry_4
_geom_torsion_publ_flag
C16 C11 C12 C13 -2.7(5) . . . . ?
B1 C11 C12 C13 178.2(3) . . . . ?
C16 C11 C12 C17 178.3(3) . . . . ?
B1 C11 C12 C17 -0.8(5) . . . . ?
C11 C12 C13 C14 0.0(6) . . . . ?
C17 C12 C13 C14 179.0(4) . . . . ?
C12 C13 C14 C15 1.9(6) . . . . ?
C13 C14 C15 C16 -0.9(6) . . . . ?
C14 C15 C16 C11 -2.0(6) . . . . ?
C14 C15 C16 C18 175.4(3) . . . . ?
C12 C11 C16 C15 3.8(5) . . . . ?
B1 C11 C16 C15 -177.1(3) . . . . ?
C12 C11 C16 C18 -173.7(3) . . . . ?
B1 C11 C16 C18 5.4(5) . . . . ?
C15 C16 C18 S1 158.6(3) . . . . ?
C11 C16 C18 S1 -23.9(4) . . . . ?
C21 S1 C18 C16 -83.1(3) . . . . ?
B1 S1 C18 C16 24.6(3) . . . . ?
C18 S1 C21 C26 3.4(4) . . . . ?
B1 S1 C21 C26 -92.1(4) . . . . ?
C18 S1 C21 C22 179.5(3) . . . . ?
B1 S1 C21 C22 84.1(3) . . . . ?
C26 C21 C22 C23 -0.7(6) . . . . ?
S1 C21 C22 C23 -177.1(4) . . . . ?
C21 C22 C23 C24 -4.7(7) . . . . ?
C22 C23 C24 C25 7.4(7) . . . . ?
C23 C24 C25 C26 -4.7(8) . . . . ?
C22 C21 C26 C25 3.5(6) . . . . ?
S1 C21 C26 C25 179.5(3) . . . . ?
C24 C25 C26 C21 -0.8(7) . . . . ?
C36 C31 C32 C33 0.6(5) . . . . ?
B1 C31 C32 C33 -176.3(3) 9_666 . . . ?
C36 C31 C32 B1 -175.1(3) . . . . ?
B1 C31 C32 B1 8.1(5) 9_666 . . . ?
C31 C32 C33 C34 -1.0(5) . . . . ?
B1 C32 C33 C34 174.7(3) . . . . ?
C32 C33 C34 C35 0.9(5) . . . . ?
C32 C33 C34 C41 -177.7(4) . . . . ?
C33 C34 C35 C36 -0.6(5) . . . . ?
C41 C34 C35 C36 178.4(3) . . . . ?
C33 C34 C35 C47 179.2(3) . . . . ?
C41 C34 C35 C47 -1.8(4) . . . . ?
C34 C35 C36 C31 0.2(5) . . . . ?
C47 C35 C36 C31 -179.5(3) . . . . ?
C32 C31 C36 C35 -0.2(5) . . . . ?
B1 C31 C36 C35 176.6(3) 9_666 . . . ?
C33 C34 C41 C42 -0.1(7) . . . . ?
C35 C34 C41 C42 -178.9(4) . . . . ?
C33 C34 C41 C46 179.3(4) . . . . ?
C35 C34 C41 C46 0.5(4) . . . . ?
C46 C41 C42 C43 -0.9(6) . . . . ?
C34 C41 C42 C43 178.5(4) . . . . ?
C41 C42 C43 C44 0.5(6) . . . . ?
C42 C43 C44 C45 0.7(7) . . . . ?
C43 C44 C45 C46 -1.5(6) . . . . ?
C43 C44 C45 C50 178.4(4) . . . . ?
C50 C45 C46 C41 -178.7(4) . . . . ?
C44 C45 C46 C41 1.2(6) . . . . ?
C50 C45 C46 C47 0.6(6) . . . . ?
C44 C45 C46 C47 -179.4(4) . . . . ?
C42 C41 C46 C45 0.0(6) . . . . ?
C34 C41 C46 C45 -179.6(4) . . . . ?
C42 C41 C46 C47 -179.4(3) . . . . ?
C34 C41 C46 C47 1.0(4) . . . . ?
C45 C46 C47 C48 -1.2(6) . . . . ?
C41 C46 C47 C48 178.2(3) . . . . ?
C45 C46 C47 C35 178.5(3) . . . . ?
C41 C46 C47 C35 -2.1(4) . . . . ?
C36 C35 C47 C48 1.8(7) . . . . ?
C34 C35 C47 C48 -178.0(4) . . . . ?
C36 C35 C47 C46 -177.8(4) . . . . ?
C34 C35 C47 C46 2.4(4) . . . . ?
C46 C47 C48 C49 0.8(5) . . . . ?
C35 C47 C48 C49 -178.8(4) . . . . ?
C47 C48 C49 C50 0.2(6) . . . . ?
C48 C49 C50 C45 -0.9(7) . . . . ?
C46 C45 C50 C49 0.5(6) . . . . ?
C44 C45 C50 C49 -179.5(4) . . . . ?
C33 C32 B1 C31 176.5(3) . . . 9_666 ?
C31 C32 B1 C31 -7.9(5) . . . 9_666 ?
C33 C32 B1 C11 25.4(5) . . . . ?
C31 C32 B1 C11 -159.1(3) . . . . ?
C33 C32 B1 S1 -74.0(3) . . . . ?
C31 C32 B1 S1 101.5(3) . . . . ?
C16 C11 B1 C32 -90.2(4) . . . . ?
C12 C11 B1 C32 88.9(4) . . . . ?
C16 C11 B1 C31 118.6(4) . . . 9_666 ?
C12 C11 B1 C31 -62.4(4) . . . 9_666 ?
C16 C11 B1 S1 11.3(3) . . . . ?
C12 C11 B1 S1 -169.6(3) . . . . ?
C1S C2S C3S C4S -175.3(12) . . . . ?
C2S C3S C4S C5S -170.9(13) . . . . ?
C3S C4S C5S C6S -57.2(17) . . . . ?
C3A C4A C5A C6A -124(3) . . . . ?
C5A C4A C3A C2A -22(3) . . . . ?
C4A C3A C2A C1A 155(4) . . . . ?
